data_4026832
loop_
_publ_author_name
'Ivan S. Krylov'
'Valeria M. Zakharova'
'Michaela Serpi'
'Ralf Haiges'
'Boris A. Kashemirov'
'Charles E. McKenna'

_publ_section_title
;
 Structure of Cyclic Nucleoside Phosphonate Ester Prodrugs: An Inquiry
;
_journal_name_full 'Journal of Organic Chemistry'
_journal_page_first 684
_journal_page_last 689
_journal_paper_doi 10.1021/jo201735f
_journal_volume 77
_journal_year 2012
_chemical_formula_sum 'C15 H16 N5 O4 P'
_chemical_formula_weight 361.30
_chemical_name_systematic
; 
 ? 
;
_space_group_IT_number 4
_symmetry_cell_setting monoclinic
_symmetry_space_group_name_Hall 'P 2yb'
_symmetry_space_group_name_H-M 'P 1 21 1'
_atom_sites_solution_hydrogens geom
_atom_sites_solution_primary direct
_atom_sites_solution_secondary difmap
_audit_creation_method SHELXL-97
_cell_angle_alpha 90.00
_cell_angle_beta 112.184(4)
_cell_angle_gamma 90.00
_cell_formula_units_Z 4
_cell_length_a 5.7894(15)
_cell_length_b 43.207(11)
_cell_length_c 6.8100(18)
_cell_measurement_reflns_used 3144
_cell_measurement_temperature 163(2)
_cell_measurement_theta_max 25.92
_cell_measurement_theta_min 2.83
_cell_volume 1577.4(7)
_computing_cell_refinement 'Bruker SMART'
_computing_data_collection 'Bruker SMART'
_computing_data_reduction 'Bruker SAINT'
_computing_molecular_graphics 'Bruker SHELXTL'
_computing_publication_material 'Bruker SHELXTL'
_computing_structure_refinement 'SHELXL-97 (Sheldrick, 1997)'
_computing_structure_solution 'SHELXS-97 (Sheldrick, 1990)'
_diffrn_ambient_temperature 163(2)
_diffrn_measured_fraction_theta_full 0.982
_diffrn_measured_fraction_theta_max 0.982
_diffrn_measurement_device_type 'CCD area detector'
_diffrn_measurement_method 'phi and omega scans'
_diffrn_radiation_monochromator graphite
_diffrn_radiation_source 'fine-focus sealed tube'
_diffrn_radiation_type MoK\a
_diffrn_radiation_wavelength 0.71073
_diffrn_reflns_av_R_equivalents 0.1073
_diffrn_reflns_av_sigmaI/netI 0.1801
_diffrn_reflns_limit_h_max 7
_diffrn_reflns_limit_h_min -7
_diffrn_reflns_limit_k_max 48
_diffrn_reflns_limit_k_min -55
_diffrn_reflns_limit_l_max 8
_diffrn_reflns_limit_l_min -8
_diffrn_reflns_number 13406
_diffrn_reflns_theta_full 27.54
_diffrn_reflns_theta_max 27.54
_diffrn_reflns_theta_min 1.89
_exptl_absorpt_coefficient_mu 0.208
_exptl_absorpt_correction_type none
_exptl_crystal_colour colorless
_exptl_crystal_density_diffrn 1.521
_exptl_crystal_density_meas 0
_exptl_crystal_description needle
_exptl_crystal_F_000 752
_exptl_crystal_size_max 0.22
_exptl_crystal_size_mid 0.05
_exptl_crystal_size_min 0.04
_refine_diff_density_max 0.237
_refine_diff_density_min -0.333
_refine_diff_density_rms 0.049
_refine_ls_abs_structure_details 'Flack H D (1983), Acta Cryst. A39, 876-881'
_refine_ls_abs_structure_Flack -0.05(10)
_refine_ls_extinction_method none
_refine_ls_goodness_of_fit_ref 0.733
_refine_ls_hydrogen_treatment mixed
_refine_ls_matrix_type full
_refine_ls_number_parameters 451
_refine_ls_number_reflns 6226
_refine_ls_number_restraints 1
_refine_ls_restrained_S_all 0.733
_refine_ls_R_factor_all 0.1105
_refine_ls_R_factor_gt 0.0498
_refine_ls_shift/su_max 0.001
_refine_ls_shift/su_mean 0.000
_refine_ls_structure_factor_coef Fsqd
_refine_ls_weighting_details 'calc w=1/[\s^2^(Fo^2^)+(0.0000P)^2^+0.0000P] where P=(Fo^2^+2Fc^2^)/3'
_refine_ls_weighting_scheme calc
_refine_ls_wR_factor_gt 0.0554
_refine_ls_wR_factor_ref 0.0657
_reflns_number_gt 3167
_reflns_number_total 6226
_reflns_threshold_expression >2sigma(I)
_cod_data_source_file jo201735f_si_003.cif
_cod_data_source_block ivan1m
_cod_database_code 4026832

loop_
_symmetry_equiv_pos_as_xyz
'x, y, z'
'-x, y+1/2, -z'

loop_
_atom_site_label
_atom_site_type_symbol
_atom_site_fract_x
_atom_site_fract_y
_atom_site_fract_z
_atom_site_U_iso_or_equiv
_atom_site_adp_type
_atom_site_occupancy
_atom_site_symmetry_multiplicity
_atom_site_calc_flag
_atom_site_refinement_flags
C1 C 0.5702(8) 0.89325(10) 0.7856(7) 0.0263(11) Uani 1 1 d .
H1 H 0.4486 0.8998 0.6541 0.032 Uiso 1 1 calc R
C2 C 0.7029(8) 0.89497(10) 1.1509(6) 0.0228(11) Uani 1 1 d .
C3 C 0.9028(8) 0.87673(9) 1.1567(7) 0.0231(11) Uani 1 1 d .
C4 C 1.2392(8) 0.85076(10) 1.2322(6) 0.0268(11) Uani 1 1 d .
H4 H 1.3930 0.8406 1.3076 0.032 Uiso 1 1 calc R
C5 C 0.9160(8) 0.86862(10) 0.9661(6) 0.0221(11) Uani 1 1 d .
C6 C 1.2097(8) 0.83464(9) 0.8662(6) 0.0250(11) Uani 1 1 d .
H6A H 1.3927 0.8364 0.9094 0.030 Uiso 1 1 calc R
H6B H 1.1296 0.8436 0.7225 0.030 Uiso 1 1 calc R
C7 C 1.1364(8) 0.80029(10) 0.8628(6) 0.0250(11) Uani 1 1 d .
H7 H 1.2082 0.7932 1.0137 0.030 Uiso 1 1 calc R
C8 C 0.8612(7) 0.79424(11) 0.7875(6) 0.0303(13) Uani 1 1 d .
H8A H 0.8334 0.7723 0.8135 0.036 Uiso 1 1 calc R
H8B H 0.7890 0.8072 0.8700 0.036 Uiso 1 1 calc R
C9 C 1.1662(7) 0.78847(11) 0.5324(6) 0.0300(12) Uani 1 1 d .
H9A H 1.2487 0.7743 0.4647 0.036 Uiso 1 1 calc R
H9B H 1.2139 0.8099 0.5132 0.036 Uiso 1 1 calc R
C10 C 0.5721(9) 0.73280(11) 0.3478(8) 0.0328(12) Uani 1 1 d .
C11 C 0.4395(9) 0.73330(11) 0.1333(7) 0.0393(13) Uani 1 1 d .
H11 H 0.5016 0.7438 0.0408 0.047 Uiso 1 1 calc R
C12 C 0.2109(10) 0.71795(11) 0.0548(9) 0.0527(17) Uani 1 1 d .
H12 H 0.1149 0.7180 -0.0932 0.063 Uiso 1 1 calc R
C13 C 0.1227(10) 0.70265(12) 0.1908(10) 0.0551(16) Uani 1 1 d .
H13 H -0.0331 0.6922 0.1363 0.066 Uiso 1 1 calc R
C14 C 0.2606(11) 0.70262(12) 0.4045(10) 0.0536(16) Uani 1 1 d .
H14 H 0.1993 0.6922 0.4978 0.064 Uiso 1 1 calc R
C15 C 0.4877(10) 0.71757(11) 0.4851(8) 0.0445(15) Uani 1 1 d .
H15 H 0.5842 0.7173 0.6331 0.053 Uiso 1 1 calc R
C16 C -0.1746(8) 0.45670(9) 0.5547(7) 0.0269(11) Uani 1 1 d .
H16 H -0.2937 0.4508 0.4202 0.032 Uiso 1 1 calc R
C17 C -0.0559(9) 0.45423(10) 0.9192(7) 0.0275(11) Uani 1 1 d .
C18 C 0.1452(8) 0.47281(10) 0.9343(6) 0.0234(11) Uani 1 1 d .
C19 C 0.4781(8) 0.49822(11) 1.0258(7) 0.0303(12) Uani 1 1 d .
H19 H 0.6298 0.5082 1.1084 0.036 Uiso 1 1 calc R
C20 C 0.1693(8) 0.48109(10) 0.7482(7) 0.0262(11) Uani 1 1 d .
C21 C 0.4930(8) 0.51382(9) 0.6717(6) 0.0278(11) Uani 1 1 d .
H21A H 0.4274 0.5046 0.5278 0.033 Uiso 1 1 calc R
H21B H 0.6763 0.5110 0.7314 0.033 Uiso 1 1 calc R
C22 C 0.4315(8) 0.54831(10) 0.6567(7) 0.0267(12) Uani 1 1 d .
H22 H 0.4844 0.5561 0.8056 0.032 Uiso 1 1 calc R
C23 C 0.5774(8) 0.56715(12) 0.5512(7) 0.0359(13) Uani 1 1 d .
H23A H 0.5550 0.5895 0.5715 0.043 Uiso 1 1 calc R
H23B H 0.7572 0.5623 0.6212 0.043 Uiso 1 1 calc R
C24 C 0.0615(8) 0.54630(10) 0.3370(6) 0.0308(12) Uani 1 1 d .
H24A H -0.1181 0.5516 0.2798 0.037 Uiso 1 1 calc R
H24B H 0.0768 0.5237 0.3208 0.037 Uiso 1 1 calc R
C25 C -0.0319(9) 0.61849(11) 0.1315(8) 0.0407(14) Uani 1 1 d .
C26 C -0.0970(10) 0.62643(12) -0.0799(8) 0.0530(16) Uani 1 1 d .
H26 H 0.0031 0.6203 -0.1561 0.064 Uiso 1 1 calc R
C27 C -0.3141(12) 0.64368(12) -0.1772(9) 0.072(2) Uani 1 1 d .
H27 H -0.3659 0.6489 -0.3230 0.086 Uiso 1 1 calc R
C28 C -0.4523(11) 0.65310(13) -0.0648(10) 0.067(2) Uani 1 1 d .
H28 H -0.5969 0.6654 -0.1328 0.081 Uiso 1 1 calc R
C29 C -0.3874(12) 0.64531(13) 0.1434(11) 0.0661(19) Uani 1 1 d .
H29 H -0.4871 0.6517 0.2193 0.079 Uiso 1 1 calc R
C30 C -0.1720(11) 0.62773(13) 0.2432(10) 0.0564(18) Uani 1 1 d .
H30 H -0.1233 0.6222 0.3883 0.068 Uiso 1 1 calc R
N1 N 0.7506(7) 0.87563(8) 0.7703(5) 0.0269(9) Uani 1 1 d .
N2 N 1.1305(6) 0.85155(8) 1.0142(5) 0.0236(9) Uani 1 1 d .
N3 N 1.1086(6) 0.86553(8) 1.3269(5) 0.0270(9) Uani 1 1 d .
N4 N 0.5330(6) 0.90326(8) 0.9589(5) 0.0234(9) Uani 1 1 d .
N5 N 0.6651(6) 0.90453(8) 1.3238(5) 0.0297(9) Uani 1 1 d .
H5A H 0.5333 0.9158 1.3101 0.036 Uiso 1 1 calc R
H5B H 0.7721 0.8995 1.4509 0.036 Uiso 1 1 calc R
N6 N 0.0105(7) 0.47427(8) 0.5478(5) 0.0261(9) Uani 1 1 d .
N7 N -0.2201(6) 0.44599(8) 0.7211(5) 0.0244(9) Uani 1 1 d .
N8 N 0.3404(7) 0.48378(8) 1.1087(5) 0.0279(9) Uani 1 1 d .
N9 N 0.3843(7) 0.49771(8) 0.8060(5) 0.0254(9) Uani 1 1 d .
N10 N -0.0980(7) 0.44388(8) 1.0880(5) 0.0328(10) Uani 1 1 d .
H10A H -0.2284 0.4321 1.0703 0.039 Uiso 1 1 calc R
H10B H 0.0047 0.4489 1.2167 0.039 Uiso 1 1 calc R
O1 O 0.7143(6) 0.79644(7) 0.1916(5) 0.0418(9) Uani 1 1 d .
O2 O 0.7342(5) 0.80099(7) 0.5632(4) 0.0304(8) Uani 1 1 d .
O3 O 1.2502(5) 0.78168(7) 0.7528(4) 0.0291(8) Uani 1 1 d .
O4 O 0.8051(5) 0.74809(6) 0.4341(4) 0.0304(8) Uani 1 1 d .
O5 O 0.1341(6) 0.55819(7) -0.0338(5) 0.0512(11) Uani 1 1 d .
O6 O 0.1887(5) 0.60235(7) 0.2378(5) 0.0354(9) Uani 1 1 d .
O7 O 0.4974(6) 0.56074(7) 0.3274(4) 0.0374(9) Uani 1 1 d .
O8 O 0.1690(6) 0.55430(6) 0.5565(5) 0.0316(8) Uani 1 1 d .
P1 P 0.8362(2) 0.78435(3) 0.40594(18) 0.0300(3) Uani 1 1 d .
P2 P 0.2131(2) 0.56633(3) 0.19111(19) 0.0351(3) Uani 1 1 d .

loop_
_atom_site_aniso_label
_atom_site_aniso_U_11
_atom_site_aniso_U_22
_atom_site_aniso_U_33
_atom_site_aniso_U_23
_atom_site_aniso_U_13
_atom_site_aniso_U_12
C1 0.028(3) 0.021(3) 0.026(3) 0.003(2) 0.006(2) 0.002(2)
C2 0.034(3) 0.018(3) 0.021(3) -0.002(2) 0.016(2) -0.007(2)
C3 0.025(3) 0.017(3) 0.027(3) 0.003(2) 0.010(2) -0.001(2)
C4 0.020(3) 0.031(3) 0.026(3) 0.001(2) 0.004(2) -0.002(2)
C5 0.031(3) 0.021(3) 0.017(2) 0.000(2) 0.012(2) 0.002(2)
C6 0.028(3) 0.028(3) 0.021(3) 0.000(2) 0.013(2) 0.002(2)
C7 0.029(3) 0.029(3) 0.017(2) 0.003(2) 0.009(2) 0.005(2)
C8 0.030(3) 0.036(3) 0.026(3) 0.003(2) 0.013(2) -0.003(2)
C9 0.023(3) 0.039(3) 0.028(3) -0.001(2) 0.010(2) 0.002(2)
C10 0.031(3) 0.025(3) 0.042(3) -0.006(2) 0.014(3) 0.004(2)
C11 0.035(3) 0.034(3) 0.041(3) 0.002(3) 0.005(3) 0.007(3)
C12 0.045(4) 0.025(3) 0.068(4) -0.002(3) -0.001(3) 0.007(3)
C13 0.043(4) 0.026(3) 0.087(5) -0.005(3) 0.016(4) -0.008(3)
C14 0.055(4) 0.035(4) 0.079(4) 0.003(3) 0.035(4) 0.003(3)
C15 0.054(4) 0.036(4) 0.047(3) 0.002(3) 0.023(3) -0.001(3)
C16 0.025(3) 0.023(3) 0.031(3) -0.002(2) 0.009(2) -0.005(2)
C17 0.037(3) 0.020(3) 0.027(3) 0.000(2) 0.014(2) 0.007(2)
C18 0.025(3) 0.027(3) 0.017(2) -0.002(2) 0.007(2) -0.001(2)
C19 0.021(3) 0.035(3) 0.031(3) -0.003(2) 0.006(2) 0.006(2)
C20 0.024(3) 0.019(3) 0.034(3) 0.000(2) 0.009(2) -0.003(2)
C21 0.023(3) 0.035(3) 0.027(3) 0.004(2) 0.011(2) 0.003(2)
C22 0.028(3) 0.032(3) 0.025(3) 0.003(2) 0.015(2) -0.002(2)
C23 0.025(3) 0.046(3) 0.032(3) -0.002(3) 0.006(2) -0.009(3)
C24 0.029(3) 0.025(3) 0.037(3) -0.005(2) 0.011(2) -0.001(2)
C25 0.033(3) 0.037(3) 0.053(4) -0.005(3) 0.018(3) 0.001(3)
C26 0.056(4) 0.060(4) 0.037(3) -0.004(3) 0.012(3) 0.013(3)
C27 0.076(5) 0.049(4) 0.058(4) -0.010(3) -0.011(4) 0.017(4)
C28 0.045(4) 0.048(4) 0.098(6) -0.012(4) 0.015(4) 0.011(3)
C29 0.058(5) 0.049(4) 0.111(6) 0.014(4) 0.055(4) 0.009(3)
C30 0.061(4) 0.045(4) 0.072(5) 0.017(3) 0.035(4) 0.002(3)
N1 0.032(2) 0.019(2) 0.026(2) 0.0008(18) 0.0071(19) 0.0023(18)
N2 0.023(2) 0.033(2) 0.017(2) 0.0026(18) 0.0092(17) 0.0014(18)
N3 0.020(2) 0.035(3) 0.023(2) 0.0050(19) 0.0056(17) -0.0001(18)
N4 0.026(2) 0.029(2) 0.0156(19) -0.0016(18) 0.0084(17) -0.0009(18)
N5 0.030(2) 0.034(2) 0.024(2) 0.0001(19) 0.0099(18) 0.0082(18)
N6 0.035(3) 0.025(2) 0.018(2) -0.0015(18) 0.0087(18) 0.0029(19)
N7 0.028(2) 0.028(2) 0.018(2) -0.0008(18) 0.0096(17) -0.0004(18)
N8 0.025(2) 0.028(2) 0.029(2) 0.0073(18) 0.0081(18) 0.0017(18)
N9 0.028(2) 0.026(2) 0.024(2) 0.0025(18) 0.0117(17) 0.0013(18)
N10 0.035(3) 0.033(3) 0.029(2) -0.005(2) 0.0112(19) -0.011(2)
O1 0.041(2) 0.050(2) 0.0249(18) 0.0037(17) 0.0019(16) -0.0069(17)
O2 0.0244(18) 0.040(2) 0.0284(18) -0.0023(17) 0.0121(15) 0.0064(15)
O3 0.0260(18) 0.036(2) 0.0233(17) 0.0013(16) 0.0069(14) 0.0086(16)
O4 0.0258(19) 0.028(2) 0.0319(19) -0.0009(15) 0.0050(15) -0.0016(15)
O5 0.062(3) 0.057(3) 0.0287(19) -0.0024(18) 0.0105(18) 0.0189(19)
O6 0.031(2) 0.026(2) 0.045(2) 0.0073(17) 0.0099(16) 0.0054(15)
O7 0.032(2) 0.048(2) 0.0354(19) 0.0034(18) 0.0158(16) 0.0025(17)
O8 0.0239(19) 0.044(2) 0.0273(18) 0.0021(16) 0.0106(14) 0.0015(14)
P1 0.0264(7) 0.0372(8) 0.0227(7) 0.0002(7) 0.0051(6) 0.0009(6)
P2 0.0333(8) 0.0431(9) 0.0284(8) 0.0036(7) 0.0111(6) 0.0081(7)

loop_
_atom_type_symbol
_atom_type_description
_atom_type_scat_dispersion_real
_atom_type_scat_dispersion_imag
_atom_type_scat_source
C C 0.0033 0.0016 'International Tables Vol C Tables 4.2.6.8 and 6.1.1.4'
H H 0.0000 0.0000 'International Tables Vol C Tables 4.2.6.8 and 6.1.1.4'
N N 0.0061 0.0033 'International Tables Vol C Tables 4.2.6.8 and 6.1.1.4'
O O 0.0106 0.0060 'International Tables Vol C Tables 4.2.6.8 and 6.1.1.4'
P P 0.1023 0.0942 'International Tables Vol C Tables 4.2.6.8 and 6.1.1.4'

loop_
_geom_angle_atom_site_label_1
_geom_angle_atom_site_label_2
_geom_angle_atom_site_label_3
_geom_angle
N1 C1 N4 130.0(4)
N5 C2 N4 117.8(4)
N5 C2 C3 124.1(4)
N4 C2 C3 118.1(4)
C5 C3 C2 117.4(4)
C5 C3 N3 111.2(4)
C2 C3 N3 131.3(4)
N3 C4 N2 113.6(4)
N1 C5 N2 126.7(4)
N1 C5 C3 127.1(4)
N2 C5 C3 106.2(4)
N2 C6 C7 109.8(3)
O3 C7 C8 111.4(3)
O3 C7 C6 111.9(3)
C8 C7 C6 115.0(4)
O2 C8 C7 112.0(3)
O3 C9 P1 111.5(3)
C11 C10 C15 122.2(5)
C11 C10 O4 119.8(5)
C15 C10 O4 118.0(4)
C10 C11 C12 118.0(5)
C13 C12 C11 120.5(5)
C14 C13 C12 119.8(5)
C13 C14 C15 120.6(5)
C10 C15 C14 118.9(5)
N6 C16 N7 130.3(4)
N10 C17 N7 118.3(4)
N10 C17 C18 123.4(4)
N7 C17 C18 118.3(4)
C20 C18 N8 111.7(4)
C20 C18 C17 117.2(4)
N8 C18 C17 131.0(4)
N8 C19 N9 114.1(4)
N6 C20 N9 127.1(4)
N6 C20 C18 127.1(4)
N9 C20 C18 105.7(4)
N9 C21 C22 111.1(4)
O8 C22 C21 112.7(4)
O8 C22 C23 110.7(4)
C21 C22 C23 113.2(4)
O7 C23 C22 112.3(4)
O8 C24 P2 110.8(3)
C30 C25 C26 121.4(5)
C30 C25 O6 118.5(5)
C26 C25 O6 120.0(5)
C25 C26 C27 117.9(6)
C28 C27 C26 120.6(6)
C27 C28 C29 121.4(6)
C28 C29 C30 119.0(6)
C25 C30 C29 119.8(6)
C1 N1 C5 109.7(4)
C5 N2 C4 106.0(4)
C5 N2 C6 126.7(3)
C4 N2 C6 126.9(4)
C4 N3 C3 103.1(3)
C1 N4 C2 117.5(4)
C16 N6 C20 109.7(4)
C16 N7 C17 117.3(4)
C19 N8 C18 103.2(4)
C20 N9 C19 105.3(4)
C20 N9 C21 129.1(4)
C19 N9 C21 125.5(4)
C8 O2 P1 116.8(3)
C7 O3 C9 113.5(3)
C10 O4 P1 122.8(3)
C25 O6 P2 120.9(3)
C23 O7 P2 116.2(3)
C24 O8 C22 114.7(3)
O1 P1 O2 110.67(18)
O1 P1 O4 115.97(19)
O2 P1 O4 106.11(17)
O1 P1 C9 118.2(2)
O2 P1 C9 103.53(19)
O4 P1 C9 100.88(19)
O5 P2 O7 115.08(19)
O5 P2 O6 115.05(19)
O7 P2 O6 100.53(18)
O5 P2 C24 116.2(2)
O7 P2 C24 102.85(19)
O6 P2 C24 105.20(19)

loop_
_geom_bond_atom_site_label_1
_geom_bond_atom_site_label_2
_geom_bond_distance
C1 N1 1.327(5)
C1 N4 1.349(5)
C2 N5 1.341(5)
C2 N4 1.354(5)
C2 C3 1.389(6)
C3 C5 1.374(5)
C3 N3 1.398(5)
C4 N3 1.328(5)
C4 N2 1.376(5)
C5 N1 1.350(5)
C5 N2 1.373(5)
C6 N2 1.452(5)
C6 C7 1.542(5)
C7 O3 1.419(5)
C7 C8 1.501(5)
C8 O2 1.453(4)
C9 O3 1.423(4)
C9 P1 1.784(4)
C10 C11 1.370(6)
C10 C15 1.375(6)
C10 O4 1.415(5)
C11 C12 1.394(7)
C12 C13 1.383(7)
C13 C14 1.370(7)
C14 C15 1.379(7)
C16 N6 1.329(5)
C16 N7 1.339(5)
C17 N10 1.339(5)
C17 N7 1.372(5)
C17 C18 1.386(6)
C18 C20 1.374(5)
C18 N8 1.378(5)
C19 N8 1.298(5)
C19 N9 1.386(5)
C20 N6 1.359(5)
C20 N9 1.360(5)
C21 N9 1.467(5)
C21 C22 1.526(5)
C22 O8 1.435(5)
C22 C23 1.533(6)
C23 O7 1.443(5)
C24 O8 1.428(5)
C24 P2 1.779(4)
C25 C30 1.364(7)
C25 C26 1.386(7)
C25 O6 1.394(5)
C26 C27 1.395(6)
C27 C28 1.361(7)
C28 C29 1.365(7)
C29 C30 1.398(8)
O1 P1 1.457(3)
O2 P1 1.578(3)
O4 P1 1.597(3)
O5 P2 1.466(3)
O6 P2 1.605(3)
O7 P2 1.573(3)
